data_7201825
loop_
_publ_author_name
'Bilge, Selen'
'Coles, Simon J.'
'Davies, David B.'
'Hursthouse, Michael B.'
'K\?il\?i\,c, Zeynel'
'Rutherford, John S.'
'Shaw, Robert A.'

_publ_section_title
;
 Clathrate and channel inclusion systems co-exist in the crystal
 structure of a bis-C-pivot macrocycle (Z&#x2032; = 2)
;
_journal_issue 7
_journal_name_full CrystEngComm
_journal_page_first 873
_journal_paper_doi 10.1039/b716882a
_journal_volume 10
_journal_year 2008
_chemical_compound_source 'synthesis as described'
_chemical_formula_moiety 'C26 H40 N2 O9 P2, C4 H8 O, C H4 O'
_chemical_formula_sum 'C31 H52 N2 O11 P2'
_chemical_formula_weight 690.69
_chemical_name_systematic
;
15,22-bis(dimethoxyphosphoryl)-2,5,8-trioxa-
16,21-diazatricyclo[21.4.0.0^9,14^]heptacosa-
9,11,13,23,25,27(1)-hexaene tetrahydrofuran methanol
;
_space_group_IT_number 33
_symmetry_cell_setting orthorhombic
_symmetry_Int_Tables_number 33
_symmetry_space_group_name_Hall 'P 2c -2n'
_symmetry_space_group_name_H-M 'P n a 21'
_atom_sites_solution_hydrogens geom
_atom_sites_solution_primary vecmap
_atom_sites_solution_secondary difmap
_audit_creation_method SHELXL-97
_audit_update_record
;
2007-07-27 # Formatted by publCIF
;
_cell_angle_alpha 90.00
_cell_angle_beta 90.00
_cell_angle_gamma 90.00
_cell_formula_units_Z 8
_cell_length_a 16.6305(4)
_cell_length_b 16.7308(5)
_cell_length_c 24.0702(5)
_cell_measurement_temperature 120(2)
_cell_volume 6697.3(3)
_computing_cell_refinement 'DENZO (Otwinowski & Minor, 1997) & COLLECT (Hooft, R.W.W., 1998)'
_computing_data_collection 'COLLECT (Hooft, R.W.W., 1998)'
_computing_data_reduction 'DENZO (Otwinowski & Minor, 1997) & COLLECT (Hooft, R.W.W., 1998)'
_computing_molecular_graphics 'Ortep-3 for Windows (Farrugia, 1997)'
_computing_structure_refinement 'SHELXL-97 (Sheldrick, 1997)'
_computing_structure_solution 'DIRDIF (Buerskens et al., 1996)'
_diffrn_ambient_temperature 120(2)
_diffrn_detector_area_resol_mean 9.091
_diffrn_measured_fraction_theta_full 0.968
_diffrn_measured_fraction_theta_max 0.968
_diffrn_measurement_device_type 'Bruker-Nonius Roper CCD camera on \k-goniostat'
_diffrn_measurement_method '\f & \w scans'
_diffrn_radiation_monochromator graphite
_diffrn_radiation_source 'Bruker-Nonius FR591 rotating anode'
_diffrn_radiation_type MoK\a
_diffrn_radiation_wavelength 0.71073
_diffrn_reflns_av_R_equivalents 0.2078
_diffrn_reflns_av_sigmaI/netI 0.1746
_diffrn_reflns_limit_h_max 17
_diffrn_reflns_limit_h_min -21
_diffrn_reflns_limit_k_max 21
_diffrn_reflns_limit_k_min -19
_diffrn_reflns_limit_l_max 31
_diffrn_reflns_limit_l_min -28
_diffrn_reflns_number 35912
_diffrn_reflns_theta_full 27.56
_diffrn_reflns_theta_max 27.56
_diffrn_reflns_theta_min 2.97
_exptl_absorpt_coefficient_mu 0.192
_exptl_absorpt_correction_T_max 0.7456
_exptl_absorpt_correction_T_min 0.5927
_exptl_absorpt_correction_type multi-scan
_exptl_absorpt_process_details 'SORTAV (Blessing, 1997)'
_exptl_crystal_colour colourless
_exptl_crystal_density_diffrn 1.370
_exptl_crystal_density_method 'not measured'
_exptl_crystal_description prism
_exptl_crystal_F_000 2944
_exptl_crystal_size_max 0.3
_exptl_crystal_size_mid 0.3
_exptl_crystal_size_min 0.3
_refine_diff_density_max 0.728
_refine_diff_density_min -0.653
_refine_diff_density_rms 0.143
_refine_ls_abs_structure_details
;
Crystal was refined as an inversion twin. Refined fraction of inverted component
0.38(15)
;
_refine_ls_extinction_coef 0.0198(16)
_refine_ls_extinction_expression Fc^*^=kFc[1+0.001xFc^2^\l^3^/sin(2\q)]^-1/4^
_refine_ls_extinction_method SHELXL
_refine_ls_goodness_of_fit_ref 1.016
_refine_ls_hydrogen_treatment mixed
_refine_ls_matrix_type full
_refine_ls_number_parameters 797
_refine_ls_number_reflns 14109
_refine_ls_number_restraints 15
_refine_ls_restrained_S_all 1.017
_refine_ls_R_factor_all 0.1371
_refine_ls_R_factor_gt 0.0893
_refine_ls_shift/su_max 0.000
_refine_ls_shift/su_mean 0.000
_refine_ls_structure_factor_coef Fsqd
_refine_ls_weighting_details 'calc w=1/[\s^2^(Fo^2^)+(0.1408P)^2^+8.9372P] where P=(Fo^2^+2Fc^2^)/3'
_refine_ls_weighting_scheme calc
_refine_ls_wR_factor_gt 0.2263
_refine_ls_wR_factor_ref 0.2658
_reflns_number_gt 9597
_reflns_number_total 14109
_reflns_threshold_expression >2sigma(I)
_cod_data_source_file b716882a.txt
_cod_data_source_block 03src0788
_cod_database_code 7201825

loop_
_symmetry_equiv_pos_as_xyz
'x, y, z'
'-x+1/2, y+1/2, z+1/2'
'x+1/2, -y+1/2, z'
'-x, -y, z+1/2'

loop_
_atom_site_label
_atom_site_type_symbol
_atom_site_fract_x
_atom_site_fract_y
_atom_site_fract_z
_atom_site_U_iso_or_equiv
_atom_site_adp_type
_atom_site_occupancy
_atom_site_symmetry_multiplicity
_atom_site_calc_flag
_atom_site_refinement_flags
_atom_site_disorder_assembly
_atom_site_disorder_group
_atom_site_attached_hydrogens
C1 C 0.0820(4) -0.0146(4) 0.2630(3) 0.0297(14) Uani 1 1 d . . . .
O2 O 0.1144(3) -0.0844(3) 0.2820(2) 0.0376(12) Uani 1 1 d . . . .
C3 C 0.1019(4) -0.1020(5) 0.3393(3) 0.0391(17) Uani 1 1 d . . . .
H3A H 0.0449 -0.1089 0.3464 0.047 Uiso 1 1 calc R . . .
H3B H 0.1211 -0.0579 0.3619 0.047 Uiso 1 1 calc R . . .
C4 C 0.1463(4) -0.1772(5) 0.3546(3) 0.0420(18) Uani 1 1 d . . . .
H4A H 0.2017 -0.1728 0.3424 0.050 Uiso 1 1 calc R . . .
H4B H 0.1463 -0.1832 0.3947 0.050 Uiso 1 1 calc R . . .
O5 O 0.1113(3) -0.2453(3) 0.3303(2) 0.0378(12) Uani 1 1 d . . . .
C6 C 0.1536(4) -0.3153(5) 0.3476(3) 0.0432(19) Uani 1 1 d . . . .
H6A H 0.1554 -0.3170 0.3878 0.052 Uiso 1 1 calc R . . .
H6B H 0.2085 -0.3128 0.3340 0.052 Uiso 1 1 calc R . . .
C7 C 0.1149(5) -0.3896(5) 0.3265(3) 0.0431(18) Uani 1 1 d . . . .
H7A H 0.1385 -0.4358 0.3446 0.052 Uiso 1 1 calc R . . .
H7B H 0.0579 -0.3887 0.3349 0.052 Uiso 1 1 calc R . . .
O8 O 0.1265(3) -0.3952(3) 0.2677(2) 0.0401(12) Uani 1 1 d . . . .
C9 C 0.1033(4) -0.4652(5) 0.2425(3) 0.0381(17) Uani 1 1 d . . . .
C10 C 0.0678(4) -0.5283(5) 0.2709(3) 0.0417(18) Uani 1 1 d . . . .
H10 H 0.0583 -0.5246 0.3089 0.050 Uiso 1 1 calc R . . .
C11 C 0.0468(4) -0.5969(5) 0.2421(3) 0.0438(19) Uani 1 1 d . . . .
H11 H 0.0249 -0.6400 0.2612 0.053 Uiso 1 1 calc R . . .
C12 C 0.0579(4) -0.6018(5) 0.1862(3) 0.0404(17) Uani 1 1 d . . . .
H12 H 0.0429 -0.6480 0.1674 0.049 Uiso 1 1 calc R . . .
C13 C 0.0916(4) -0.5385(4) 0.1571(3) 0.0325(15) Uani 1 1 d . . . .
H13 H 0.0979 -0.5421 0.1188 0.039 Uiso 1 1 calc R . . .
C14 C 0.1160(4) -0.4692(4) 0.1850(3) 0.0296(14) Uani 1 1 d . . . .
C15 C 0.1517(3) -0.4002(4) 0.1529(3) 0.0294(14) Uani 1 1 d D . . .
H15 H 0.1674 -0.3596 0.1802 0.035 Uiso 1 1 calc R . . .
N16 N 0.0995(3) -0.3602(3) 0.1121(2) 0.0290(12) Uani 1 1 d D . . .
H16 H 0.084(3) -0.395(3) 0.0871(17) 0.035 Uiso 1 1 d D . . .
C17 C 0.0244(4) -0.3294(4) 0.1369(3) 0.0282(13) Uani 1 1 d D . . .
H17A H 0.0360 -0.3060 0.1729 0.034 Uiso 1 1 calc R . . .
H17B H -0.0129 -0.3732 0.1425 0.034 Uiso 1 1 calc R . . .
C18 C -0.0138(4) -0.2667(4) 0.0994(3) 0.0297(14) Uani 1 1 d . . . .
H18A H -0.0287 -0.2920 0.0646 0.036 Uiso 1 1 calc R . . .
H18B H -0.0629 -0.2479 0.1169 0.036 Uiso 1 1 calc R . . .
C19 C 0.0391(4) -0.1951(4) 0.0868(3) 0.0284(13) Uani 1 1 d . . . .
H19A H 0.0837 -0.2123 0.0637 0.034 Uiso 1 1 calc R . . .
H19B H 0.0082 -0.1564 0.0657 0.034 Uiso 1 1 calc R . . .
C20 C 0.0719(4) -0.1550(4) 0.1385(3) 0.0293(14) Uani 1 1 d D . . .
H20A H 0.0276 -0.1380 0.1619 0.035 Uiso 1 1 calc R . . .
H20B H 0.1039 -0.1931 0.1594 0.035 Uiso 1 1 calc R . . .
N21 N 0.1219(3) -0.0853(3) 0.1240(2) 0.0263(11) Uani 1 1 d D . . .
H21 H 0.091(3) -0.0497(19) 0.1074(19) 0.032 Uiso 1 1 d D . . .
C22 C 0.1575(4) -0.0476(4) 0.1725(3) 0.0276(13) Uani 1 1 d D . . .
H22 H 0.1775 -0.0904 0.1967 0.033 Uiso 1 1 calc R . . .
C23 C 0.1031(4) 0.0058(4) 0.2077(3) 0.0295(14) Uani 1 1 d . . . .
C24 C 0.0714(4) 0.0756(4) 0.1854(3) 0.0336(15) Uani 1 1 d . . . .
H24 H 0.0832 0.0893 0.1488 0.040 Uiso 1 1 calc R . . .
C25 C 0.0224(4) 0.1251(5) 0.2170(4) 0.0444(19) Uani 1 1 d . . . .
H25 H 0.0020 0.1718 0.2015 0.053 Uiso 1 1 calc R . . .
C26 C 0.0038(4) 0.1054(5) 0.2713(3) 0.0445(19) Uani 1 1 d . . . .
H26 H -0.0287 0.1389 0.2926 0.053 Uiso 1 1 calc R . . .
C27 C 0.0339(4) 0.0356(5) 0.2937(3) 0.0416(18) Uani 1 1 d . . . .
H27 H 0.0215 0.0222 0.3302 0.050 Uiso 1 1 calc R . . .
P28 P 0.24164(9) -0.42688(10) 0.11491(7) 0.0275(4) Uani 1 1 d . . . .
O29 O 0.2272(3) -0.4796(3) 0.06699(18) 0.0311(10) Uani 1 1 d . . . .
O30 O 0.2988(3) -0.4605(3) 0.16171(18) 0.0342(11) Uani 1 1 d . . . .
C31 C 0.3763(4) -0.4925(5) 0.1457(4) 0.0447(18) Uani 1 1 d . . . .
H31A H 0.4044 -0.5107 0.1782 0.054 Uiso 1 1 calc R . . .
H31B H 0.4073 -0.4516 0.1277 0.054 Uiso 1 1 calc R . . .
H31C H 0.3687 -0.5365 0.1206 0.054 Uiso 1 1 calc R . . .
O32 O 0.2859(3) -0.3461(3) 0.09906(19) 0.0341(10) Uani 1 1 d . . . .
C33 C 0.2704(5) -0.3096(5) 0.0455(3) 0.0436(18) Uani 1 1 d . . . .
H33A H 0.3015 -0.2615 0.0421 0.052 Uiso 1 1 calc R . . .
H33B H 0.2143 -0.2971 0.0424 0.052 Uiso 1 1 calc R . . .
H33C H 0.2853 -0.3461 0.0165 0.052 Uiso 1 1 calc R . . .
P34 P 0.24406(9) 0.00506(10) 0.14583(7) 0.0265(4) Uani 1 1 d . . . .
O35 O 0.2285(3) 0.0616(3) 0.10039(19) 0.0304(10) Uani 1 1 d . . . .
O36 O 0.3078(3) -0.0612(3) 0.1310(2) 0.0334(11) Uani 1 1 d . . . .
C37 C 0.3116(5) -0.0906(5) 0.0742(4) 0.050(2) Uani 1 1 d . . . .
H37A H 0.3532 -0.1301 0.0713 0.060 Uiso 1 1 calc R . . .
H37B H 0.3233 -0.0470 0.0495 0.060 Uiso 1 1 calc R . . .
H37C H 0.2609 -0.1140 0.0642 0.060 Uiso 1 1 calc R . . .
O38 O 0.2813(3) 0.0412(3) 0.20039(19) 0.0367(11) Uani 1 1 d . . . .
C39 C 0.3586(5) 0.0808(6) 0.1991(4) 0.052(2) Uani 1 1 d . . . .
H39A H 0.3722 0.0988 0.2358 0.062 Uiso 1 1 calc R . . .
H39B H 0.3560 0.1259 0.1744 0.062 Uiso 1 1 calc R . . .
H39C H 0.3989 0.0442 0.1862 0.062 Uiso 1 1 calc R . . .
C67 C -0.2118(4) 0.4867(5) 0.3296(3) 0.0429(18) Uani 1 1 d . . . .
H67 H -0.2291 0.5043 0.2949 0.052 Uiso 1 1 calc R . . .
C66 C -0.2395(4) 0.4148(5) 0.3499(3) 0.0423(18) Uani 1 1 d . . . .
H66 H -0.2743 0.3837 0.3288 0.051 Uiso 1 1 calc R . . .
C65 C -0.2152(4) 0.3894(5) 0.4017(3) 0.0399(17) Uani 1 1 d . . . .
H65 H -0.2331 0.3405 0.4154 0.048 Uiso 1 1 calc R . . .
C64 C -0.1646(4) 0.4360(4) 0.4334(3) 0.0297(14) Uani 1 1 d . . . .
H64 H -0.1508 0.4195 0.4690 0.036 Uiso 1 1 calc R . . .
C63 C -0.1336(3) 0.5081(4) 0.4126(3) 0.0265(13) Uani 1 1 d . . . .
C62 C -0.0791(3) 0.5591(4) 0.4483(3) 0.0245(12) Uani 1 1 d D . . .
H62 H -0.0577 0.6018 0.4247 0.029 Uiso 1 1 calc R . . .
N61 N -0.1179(3) 0.5975(3) 0.4966(2) 0.0245(11) Uani 1 1 d D . . .
H61 H -0.152(2) 0.5605(19) 0.509(2) 0.029 Uiso 1 1 d D . . .
C60 C -0.1681(4) 0.6642(4) 0.4786(3) 0.0274(13) Uani 1 1 d D . . .
H60A H -0.2088 0.6451 0.4530 0.033 Uiso 1 1 calc R . . .
H60B H -0.1352 0.7032 0.4592 0.033 Uiso 1 1 calc R . . .
C59 C -0.2083(4) 0.7036(4) 0.5283(3) 0.0303(14) Uani 1 1 d . . . .
H59A H -0.1671 0.7221 0.5538 0.036 Uiso 1 1 calc R . . .
H59B H -0.2405 0.6640 0.5476 0.036 Uiso 1 1 calc R . . .
C58 C -0.2619(4) 0.7739(4) 0.5125(3) 0.0302(14) Uani 1 1 d . . . .
H58A H -0.2801 0.8000 0.5462 0.036 Uiso 1 1 calc R . . .
H58B H -0.3089 0.7537 0.4933 0.036 Uiso 1 1 calc R . . .
C57 C -0.2207(4) 0.8357(4) 0.4757(3) 0.0330(14) Uani 1 1 d D . . .
H57A H -0.2077 0.8116 0.4401 0.040 Uiso 1 1 calc R . . .
H57B H -0.2573 0.8798 0.4689 0.040 Uiso 1 1 calc R . . .
N56 N -0.1470(3) 0.8663(3) 0.5013(2) 0.0275(11) Uani 1 1 d D . . .
H56 H -0.161(3) 0.897(3) 0.5291(15) 0.033 Uiso 1 1 d D . . .
C55 C -0.0941(3) 0.9090(4) 0.4627(3) 0.0273(13) Uani 1 1 d D . . .
H55 H -0.0795 0.8715 0.4330 0.033 Uiso 1 1 calc R . . .
C54 C -0.1307(3) 0.9830(4) 0.4350(3) 0.0246(13) Uani 1 1 d . . . .
C53 C -0.1514(4) 1.0503(4) 0.4663(3) 0.0286(13) Uani 1 1 d . . . .
H53 H -0.1430 1.0507 0.5045 0.034 Uiso 1 1 calc R . . .
C52 C -0.1848(4) 1.1170(4) 0.4402(3) 0.0359(16) Uani 1 1 d . . . .
H52 H -0.1981 1.1620 0.4609 0.043 Uiso 1 1 calc R . . .
C51 C -0.1979(4) 1.1161(5) 0.3840(3) 0.0417(18) Uani 1 1 d . . . .
H51 H -0.2194 1.1611 0.3669 0.050 Uiso 1 1 calc R . . .
C50 C -0.1798(4) 1.0503(5) 0.3527(3) 0.0393(17) Uani 1 1 d . . . .
H50 H -0.1897 1.0503 0.3147 0.047 Uiso 1 1 calc R . . .
C49 C -0.1463(4) 0.9831(4) 0.3782(3) 0.0320(14) Uani 1 1 d . . . .
O48 O -0.1239(3) 0.9158(3) 0.34975(19) 0.0353(11) Uani 1 1 d . . . .
C47 C -0.1428(5) 0.9108(5) 0.2915(3) 0.0395(17) Uani 1 1 d . . . .
H47A H -0.1229 0.9579 0.2724 0.047 Uiso 1 1 calc R . . .
H47B H -0.2006 0.9082 0.2864 0.047 Uiso 1 1 calc R . . .
C46 C -0.1047(5) 0.8385(5) 0.2683(3) 0.0396(17) Uani 1 1 d . . . .
H46A H -0.1112 0.8384 0.2283 0.048 Uiso 1 1 calc R . . .
H46B H -0.0475 0.8398 0.2763 0.048 Uiso 1 1 calc R . . .
O45 O -0.1382(3) 0.7672(3) 0.2906(2) 0.0352(11) Uani 1 1 d . . . .
C44 C -0.0975(4) 0.6994(5) 0.2689(3) 0.0399(17) Uani 1 1 d . . . .
H44A H -0.0431 0.6979 0.2833 0.048 Uiso 1 1 calc R . . .
H44B H -0.0945 0.7036 0.2287 0.048 Uiso 1 1 calc R . . .
C43 C -0.1402(4) 0.6243(5) 0.2843(3) 0.0377(16) Uani 1 1 d . . . .
H43A H -0.1973 0.6307 0.2777 0.045 Uiso 1 1 calc R . . .
H43B H -0.1211 0.5809 0.2611 0.045 Uiso 1 1 calc R . . .
O42 O -0.1269(3) 0.6048(3) 0.3418(2) 0.0374(11) Uani 1 1 d . . . .
C41 C -0.1585(4) 0.5333(4) 0.3599(3) 0.0318(15) Uani 1 1 d . . . .
P68 P -0.00430(9) 0.93040(10) 0.50150(7) 0.0266(4) Uani 1 1 d . . . .
O69 O -0.0164(3) 0.9743(3) 0.55392(19) 0.0324(10) Uani 1 1 d . . . .
O70 O 0.0504(3) 0.9719(3) 0.45741(18) 0.0320(10) Uani 1 1 d . . . .
C71 C 0.1293(4) 1.0020(5) 0.4755(3) 0.0431(18) Uani 1 1 d . . . .
H71A H 0.1565 1.0261 0.4445 0.052 Uiso 1 1 calc R . . .
H71B H 0.1610 0.9584 0.4895 0.052 Uiso 1 1 calc R . . .
H71C H 0.1220 1.0410 0.5043 0.052 Uiso 1 1 calc R . . .
O72 O 0.0402(3) 0.8483(3) 0.5092(2) 0.0370(11) Uani 1 1 d . . . .
C73 C 0.0255(5) 0.7990(6) 0.5573(4) 0.063(3) Uani 1 1 d . . . .
H73A H 0.0579 0.7516 0.5552 0.076 Uiso 1 1 calc R . . .
H73B H -0.0303 0.7844 0.5585 0.076 Uiso 1 1 calc R . . .
H73C H 0.0392 0.8283 0.5903 0.076 Uiso 1 1 calc R . . .
P74 P 0.00580(9) 0.50458(10) 0.47618(7) 0.0259(4) Uani 1 1 d . . . .
O75 O -0.0120(3) 0.4418(3) 0.51625(19) 0.0319(11) Uani 1 1 d . . . .
O76 O 0.0664(2) 0.5691(3) 0.4987(2) 0.0309(10) Uani 1 1 d . . . .
C77 C 0.0698(5) 0.5850(4) 0.5578(3) 0.0383(16) Uani 1 1 d . . . .
H77A H 0.1091 0.6258 0.5649 0.046 Uiso 1 1 calc R . . .
H77B H 0.0846 0.5371 0.5772 0.046 Uiso 1 1 calc R . . .
H77C H 0.0181 0.6028 0.5704 0.046 Uiso 1 1 calc R . . .
O78 O 0.0483(3) 0.4768(3) 0.42092(19) 0.0334(10) Uani 1 1 d . . . .
C79 C 0.1250(4) 0.4349(5) 0.4240(3) 0.0392(17) Uani 1 1 d . . . .
H79A H 0.1430 0.4220 0.3872 0.047 Uiso 1 1 calc R . . .
H79B H 0.1185 0.3866 0.4451 0.047 Uiso 1 1 calc R . . .
H79C H 0.1641 0.4685 0.4418 0.047 Uiso 1 1 calc R . . .
O81 O 0.5458(4) 0.2229(4) 0.3502(3) 0.0565(15) Uani 1 1 d . . . .
C82 C 0.4689(5) 0.2059(5) 0.3734(3) 0.0469(19) Uani 1 1 d . . . .
H82A H 0.4580 0.1490 0.3716 0.056 Uiso 1 1 calc R . . .
H82B H 0.4273 0.2339 0.3530 0.056 Uiso 1 1 calc R . . .
C83 C 0.4705(5) 0.2332(5) 0.4322(3) 0.0438(18) Uani 1 1 d . . . .
H83A H 0.4920 0.1922 0.4564 0.053 Uiso 1 1 calc R . . .
H83B H 0.4171 0.2479 0.4449 0.053 Uiso 1 1 calc R . . .
C84 C 0.5249(6) 0.3044(5) 0.4297(4) 0.055(2) Uani 1 1 d . . . .
H84A H 0.5505 0.3140 0.4653 0.066 Uiso 1 1 calc R . . .
H84B H 0.4958 0.3520 0.4185 0.066 Uiso 1 1 calc R . . .
C85 C 0.5862(5) 0.2795(5) 0.3858(4) 0.053(2) Uani 1 1 d . . . .
H85A H 0.6039 0.3255 0.3646 0.063 Uiso 1 1 calc R . . .
H85B H 0.6328 0.2550 0.4031 0.063 Uiso 1 1 calc R . . .
O91 O 0.7682(6) 0.2282(6) 0.2610(4) 0.101(3) Uani 1 1 d . . . .
C92 C 0.7021(7) 0.2659(6) 0.2355(4) 0.067(3) Uani 1 1 d . . . .
H92A H 0.7018 0.3226 0.2438 0.081 Uiso 1 1 calc R . . .
H92B H 0.6520 0.2427 0.2485 0.081 Uiso 1 1 calc R . . .
C93 C 0.7119(6) 0.2524(5) 0.1748(4) 0.056(2) Uani 1 1 d . . . .
H93A H 0.6606 0.2392 0.1579 0.068 Uiso 1 1 calc R . . .
93B H 0.7331 0.2999 0.1570 0.068 Uiso 1 1 calc R . . .
C94 C 0.7690(9) 0.1849(7) 0.1691(5) 0.087(4) Uani 1 1 d . . . .
H94A H 0.8193 0.2026 0.1528 0.105 Uiso 1 1 calc R . . .
H94B H 0.7465 0.1429 0.1461 0.105 Uiso 1 1 calc R . . .
C95 C 0.7811(8) 0.1568(9) 0.2270(5) 0.095(4) Uani 1 1 d . . . .
H95A H 0.7426 0.1153 0.2364 0.114 Uiso 1 1 calc R . . .
H95B H 0.8350 0.1360 0.2321 0.114 Uiso 1 1 calc R . . .
O101 O 0.24 0.77 0.40 1.000 Uiso 1 1 dum . . . 1
C101 C 0.29 0.73 0.41 1.000 Uiso 1 1 dum . . . 3
C111 C 0.03 0.72 0.22 1.000 Uiso 1 1 dum . . . 3
O111 O -0.01 0.78 0.22 1.000 Uiso 1 1 dum . . . 1

loop_
_atom_site_aniso_label
_atom_site_aniso_U_11
_atom_site_aniso_U_22
_atom_site_aniso_U_33
_atom_site_aniso_U_23
_atom_site_aniso_U_13
_atom_site_aniso_U_12
C1 0.030(3) 0.036(4) 0.023(3) -0.001(3) 0.004(2) -0.009(3)
O2 0.044(3) 0.051(3) 0.018(2) 0.001(2) 0.0072(19) -0.004(2)
C3 0.039(4) 0.057(5) 0.021(3) -0.002(3) 0.008(3) -0.006(3)
C4 0.035(4) 0.073(5) 0.018(3) 0.003(3) -0.002(3) -0.013(4)
O5 0.033(2) 0.059(3) 0.021(3) 0.003(2) -0.0031(19) 0.003(2)
C6 0.034(4) 0.076(6) 0.020(3) 0.001(4) -0.003(3) 0.017(4)
C7 0.044(4) 0.059(5) 0.026(4) 0.009(4) -0.001(3) 0.006(4)
O8 0.041(3) 0.053(3) 0.027(3) 0.000(2) 0.001(2) 0.001(2)
C9 0.026(3) 0.060(5) 0.029(4) 0.011(3) -0.004(3) 0.004(3)
C10 0.034(4) 0.061(5) 0.030(4) 0.017(4) 0.000(3) 0.000(3)
C11 0.030(3) 0.057(5) 0.044(4) 0.024(4) -0.007(3) -0.005(3)
C12 0.031(4) 0.041(4) 0.049(5) 0.010(4) -0.009(3) -0.005(3)
C13 0.029(3) 0.042(4) 0.027(4) 0.008(3) 0.004(3) 0.002(3)
C14 0.025(3) 0.037(4) 0.026(3) 0.006(3) -0.003(2) 0.000(3)
C15 0.021(3) 0.039(4) 0.028(3) -0.003(3) 0.003(2) 0.002(3)
N16 0.025(2) 0.041(3) 0.021(3) 0.002(2) -0.004(2) 0.004(2)
C17 0.028(3) 0.028(3) 0.028(3) -0.007(3) 0.003(2) 0.001(3)
C18 0.025(3) 0.032(3) 0.032(4) -0.003(3) -0.002(2) 0.005(3)
C19 0.025(3) 0.034(3) 0.027(3) -0.001(3) -0.005(2) 0.000(3)
C20 0.031(3) 0.030(3) 0.027(3) 0.006(3) -0.003(3) -0.006(3)
N21 0.030(3) 0.028(3) 0.020(3) -0.004(2) -0.001(2) -0.002(2)
C22 0.024(3) 0.036(3) 0.023(3) -0.004(3) 0.003(2) -0.003(3)
C23 0.027(3) 0.040(4) 0.022(3) -0.006(3) 0.006(2) -0.005(3)
C24 0.039(4) 0.035(4) 0.027(4) 0.001(3) 0.004(3) 0.001(3)
C25 0.036(4) 0.041(4) 0.056(5) -0.014(4) 0.006(3) -0.005(3)
C26 0.036(4) 0.055(5) 0.042(4) -0.018(4) 0.010(3) -0.007(3)
C27 0.042(4) 0.055(5) 0.028(4) -0.010(4) 0.009(3) -0.011(4)
P28 0.0236(8) 0.0346(9) 0.0241(8) -0.0019(7) 0.0005(6) 0.0001(7)
O29 0.032(2) 0.035(2) 0.026(2) -0.006(2) 0.0027(18) -0.0025(19)
O30 0.028(2) 0.048(3) 0.027(3) -0.003(2) -0.0007(18) 0.004(2)
C31 0.030(3) 0.061(5) 0.043(4) 0.002(4) 0.003(3) 0.013(3)
O32 0.032(2) 0.038(2) 0.032(3) 0.005(2) 0.0023(19) -0.009(2)
C33 0.046(4) 0.041(4) 0.044(4) 0.004(3) 0.006(3) -0.009(3)
P34 0.0232(7) 0.0345(9) 0.0218(8) 0.0021(7) 0.0002(6) -0.0007(6)
O35 0.033(2) 0.033(2) 0.026(2) 0.0057(19) -0.0033(18) -0.0002(19)
O36 0.035(2) 0.032(2) 0.034(3) 0.002(2) 0.0022(19) 0.0100(19)
C37 0.047(4) 0.044(4) 0.058(5) -0.023(4) 0.011(4) 0.011(4)
O38 0.026(2) 0.062(3) 0.023(2) -0.001(2) -0.0025(17) -0.013(2)
C39 0.042(4) 0.075(6) 0.038(4) -0.002(4) -0.003(3) -0.023(4)
C67 0.036(4) 0.067(5) 0.026(4) -0.005(4) 0.000(3) -0.007(4)
C66 0.028(3) 0.060(5) 0.040(4) -0.023(4) -0.001(3) -0.004(3)
C65 0.033(4) 0.041(4) 0.045(4) -0.015(3) 0.004(3) -0.006(3)
C64 0.027(3) 0.039(4) 0.023(3) -0.002(3) 0.000(2) -0.002(3)
C63 0.021(3) 0.034(3) 0.024(3) -0.003(3) 0.001(2) 0.004(2)
C62 0.022(3) 0.028(3) 0.023(3) 0.004(3) -0.001(2) 0.002(2)
N61 0.029(3) 0.024(2) 0.020(3) -0.002(2) 0.000(2) 0.002(2)
C60 0.029(3) 0.029(3) 0.024(3) -0.003(3) -0.004(2) 0.003(2)
C59 0.034(3) 0.029(3) 0.027(3) -0.003(3) 0.009(3) -0.001(3)
C58 0.032(3) 0.027(3) 0.032(4) -0.004(3) 0.002(3) 0.001(3)
C57 0.030(3) 0.031(3) 0.037(4) 0.004(3) -0.003(3) 0.005(3)
N56 0.025(2) 0.034(3) 0.024(3) 0.002(2) 0.005(2) -0.005(2)
C55 0.022(3) 0.034(3) 0.026(3) 0.003(3) -0.001(2) 0.002(2)
C54 0.017(3) 0.028(3) 0.028(3) 0.007(3) -0.001(2) -0.003(2)
C53 0.027(3) 0.030(3) 0.029(3) -0.003(3) -0.005(2) 0.001(3)
C52 0.027(3) 0.033(4) 0.047(4) 0.003(3) 0.003(3) -0.003(3)
C51 0.029(3) 0.042(4) 0.054(5) 0.018(4) 0.001(3) -0.003(3)
C50 0.034(4) 0.053(5) 0.031(4) 0.011(4) 0.003(3) 0.001(3)
C49 0.029(3) 0.039(4) 0.028(4) 0.001(3) 0.001(3) -0.003(3)
O48 0.044(3) 0.048(3) 0.014(2) 0.001(2) -0.0009(18) 0.004(2)
C47 0.044(4) 0.060(5) 0.014(3) -0.002(3) -0.001(3) -0.012(3)
C46 0.045(4) 0.046(4) 0.028(4) 0.001(3) 0.004(3) -0.004(3)
O45 0.032(2) 0.046(3) 0.027(3) 0.003(2) 0.0044(19) 0.001(2)
C44 0.040(4) 0.053(4) 0.027(4) 0.010(3) 0.008(3) 0.010(3)
C43 0.043(4) 0.050(4) 0.019(3) 0.000(3) -0.002(3) 0.008(3)
O42 0.046(3) 0.042(3) 0.024(2) -0.001(2) -0.008(2) -0.004(2)
C41 0.033(3) 0.035(4) 0.027(3) -0.010(3) 0.000(3) 0.006(3)
P68 0.0214(7) 0.0350(9) 0.0235(8) -0.0012(7) 0.0010(6) 0.0012(6)
O69 0.027(2) 0.043(3) 0.027(2) -0.004(2) 0.0012(18) 0.000(2)
O70 0.026(2) 0.044(3) 0.026(2) -0.004(2) 0.0011(17) -0.008(2)
C71 0.030(3) 0.064(5) 0.035(4) -0.010(4) 0.004(3) -0.015(3)
O72 0.030(2) 0.040(3) 0.041(3) 0.001(2) 0.000(2) 0.007(2)
C73 0.047(5) 0.062(6) 0.081(7) 0.029(5) 0.006(4) 0.014(4)
P74 0.0256(8) 0.0297(8) 0.0223(8) 0.0028(7) -0.0001(6) 0.0008(6)
O75 0.035(2) 0.027(2) 0.035(3) 0.005(2) -0.0015(19) 0.0007(19)
O76 0.027(2) 0.030(2) 0.036(3) 0.002(2) -0.0070(19) -0.0077(18)
C77 0.051(4) 0.032(4) 0.032(4) -0.007(3) -0.012(3) -0.008(3)
O78 0.029(2) 0.045(3) 0.026(2) 0.004(2) 0.0009(18) 0.007(2)
C79 0.031(3) 0.044(4) 0.043(4) 0.000(3) -0.003(3) 0.009(3)
O81 0.062(4) 0.062(4) 0.045(3) -0.004(3) 0.016(3) -0.004(3)
C82 0.050(4) 0.044(4) 0.047(5) 0.009(4) 0.000(4) -0.004(4)
C83 0.044(4) 0.044(4) 0.044(5) 0.000(4) 0.005(3) 0.004(3)
C84 0.061(5) 0.038(4) 0.065(6) 0.001(4) 0.011(4) -0.001(4)
C85 0.042(4) 0.049(5) 0.066(6) 0.012(4) 0.005(4) -0.017(4)
O91 0.120(7) 0.126(8) 0.059(5) 0.008(5) -0.022(5) 0.011(6)
C92 0.091(7) 0.057(6) 0.054(6) 0.002(5) -0.003(5) -0.004(5)
C93 0.083(6) 0.039(4) 0.046(5) 0.000(4) -0.002(4) -0.001(4)
C94 0.128(10) 0.074(7) 0.060(7) 0.009(6) 0.009(7) 0.031(7)
C95 0.093(8) 0.114(11) 0.077(8) 0.029(8) -0.012(6) 0.027(8)

loop_
_atom_type_symbol
_atom_type_description
_atom_type_scat_dispersion_real
_atom_type_scat_dispersion_imag
_atom_type_scat_source
C C 0.0033 0.0016 'International Tables Vol C Tables 4.2.6.8 and 6.1.1.4'
H H 0.0000 0.0000 'International Tables Vol C Tables 4.2.6.8 and 6.1.1.4'
N N 0.0061 0.0033 'International Tables Vol C Tables 4.2.6.8 and 6.1.1.4'
O O 0.0106 0.0060 'International Tables Vol C Tables 4.2.6.8 and 6.1.1.4'
P P 0.1023 0.0942 'International Tables Vol C Tables 4.2.6.8 and 6.1.1.4'

loop_
_geom_angle_atom_site_label_1
_geom_angle_atom_site_label_2
_geom_angle_atom_site_label_3
_geom_angle
_geom_angle_site_symmetry_1
_geom_angle_site_symmetry_3
_geom_angle_publ_flag
O2 C1 C27 124.8(6) . . n
O2 C1 C23 115.1(6) . . n
C27 C1 C23 120.0(7) . . n
C1 O2 C3 116.4(6) . . n
O2 C3 C4 109.7(6) . . n
O5 C4 C3 111.9(6) . . n
C4 O5 C6 110.0(5) . . n
O5 C6 C7 112.0(6) . . n
O8 C7 C6 109.4(6) . . n
C9 O8 C7 117.0(6) . . n
O8 C9 C10 123.4(7) . . n
O8 C9 C14 115.7(7) . . n
C10 C9 C14 120.9(8) . . n
C11 C10 C9 119.4(7) . . n
C12 C11 C10 120.7(7) . . n
C11 C12 C13 120.5(8) . . n
C12 C13 C14 120.4(7) . . n
C13 C14 C9 118.0(6) . . n
C13 C14 C15 120.1(6) . . n
C9 C14 C15 121.8(7) . . n
N16 C15 C14 117.1(5) . . n
N16 C15 P28 105.2(4) . . n
C14 C15 P28 113.3(5) . . n
C15 N16 C17 112.8(5) . . n
N16 C17 C18 110.7(5) . . n
C19 C18 C17 114.9(5) . . n
C20 C19 C18 113.1(5) . . n
N21 C20 C19 111.1(5) . . n
C22 N21 C20 112.6(5) . . n
N21 C22 C23 117.2(5) . . n
N21 C22 P34 104.5(4) . . n
C23 C22 P34 112.6(4) . . n
C24 C23 C1 118.2(6) . . n
C24 C23 C22 120.1(6) . . n
C1 C23 C22 121.6(6) . . n
C25 C24 C23 120.8(7) . . n
C24 C25 C26 120.4(8) . . n
C27 C26 C25 119.2(7) . . n
C1 C27 C26 121.3(7) . . n
O29 P28 O30 116.4(3) . . n
O29 P28 O32 113.5(3) . . n
O30 P28 O32 101.3(3) . . n
O29 P28 C15 114.2(3) . . n
O30 P28 C15 103.0(3) . . n
O32 P28 C15 107.1(3) . . n
C31 O30 P28 118.6(5) . . n
C33 O32 P28 119.4(4) . . n
O35 P34 O38 116.3(3) . . n
O35 P34 O36 113.8(3) . . n
O38 P34 O36 101.3(3) . . n
O35 P34 C22 116.1(3) . . n
O38 P34 C22 101.8(3) . . n
O36 P34 C22 105.9(3) . . n
C37 O36 P34 118.8(4) . . n
C39 O38 P34 120.5(5) . . n
C41 C67 C66 121.1(7) . . n
C65 C66 C67 119.5(7) . . n
C64 C65 C66 120.3(7) . . n
C65 C64 C63 120.9(7) . . n
C64 C63 C41 118.3(6) . . n
C64 C63 C62 120.1(6) . . n
C41 C63 C62 121.5(6) . . n
N61 C62 C63 115.6(5) . . n
N61 C62 P74 105.6(4) . . n
C63 C62 P74 113.1(4) . . n
C60 N61 C62 110.4(5) . . n
N61 C60 C59 110.4(5) . . n
C60 C59 C58 113.3(5) . . n
C59 C58 C57 114.0(5) . . n
N56 C57 C58 111.6(6) . . n
C57 N56 C55 113.9(5) . . n
N56 C55 C54 115.5(5) . . n
N56 C55 P68 105.4(4) . . n
C54 C55 P68 113.3(4) . . n
C49 C54 C53 118.9(6) . . n
C49 C54 C55 120.2(6) . . n
C53 C54 C55 121.0(6) . . n
C52 C53 C54 119.9(6) . . n
C51 C52 C53 120.0(7) . . n
C50 C51 C52 121.2(7) . . n
C51 C50 C49 119.6(7) . . n
O48 C49 C54 116.0(6) . . n
O48 C49 C50 123.5(7) . . n
C54 C49 C50 120.4(7) . . n
C49 O48 C47 118.3(6) . . n
O48 C47 C46 108.7(6) . . n
O45 C46 C47 112.2(6) . . n
C46 O45 C44 110.2(5) . . n
O45 C44 C43 110.8(6) . . n
O42 C43 C44 111.0(6) . . n
C41 O42 C43 116.4(5) . . n
O42 C41 C67 124.3(7) . . n
O42 C41 C63 115.9(6) . . n
C67 C41 C63 119.8(7) . . n
O69 P68 O70 116.1(3) . . n
O69 P68 O72 113.5(3) . . n
O70 P68 O72 101.2(3) . . n
O69 P68 C55 115.5(3) . . n
O70 P68 C55 102.7(3) . . n
O72 P68 C55 106.2(3) . . n
C71 O70 P68 118.1(4) . . n
C73 O72 P68 121.0(5) . . n
O75 P74 O76 113.3(3) . . n
O75 P74 O78 115.9(3) . . n
O76 P74 O78 101.9(3) . . n
O75 P74 C62 116.8(3) . . n
O76 P74 C62 106.4(3) . . n
O78 P74 C62 100.7(3) . . n
C77 O76 P74 119.3(4) . . n
C79 O78 P74 119.4(4) . . n
C82 O81 C85 108.5(6) . . n
O81 C82 C83 107.2(7) . . n
C82 C83 C84 102.6(7) . . n
C83 C84 C85 102.3(7) . . n
O81 C85 C84 106.2(6) . . n
C92 O91 C95 103.6(8) . . n
O91 C92 C93 105.9(9) . . n
C94 C93 C92 106.2(9) . . n
C93 C94 C95 103.9(9) . . n
O91 C95 C94 104.3(10) . . n

loop_
_geom_bond_atom_site_label_1
_geom_bond_atom_site_label_2
_geom_bond_distance
_geom_bond_site_symmetry_2
_geom_bond_publ_flag
C1 O2 1.365(9) . n
C1 C27 1.375(10) . n
C1 C23 1.417(9) . n
O2 C3 1.426(8) . n
C3 C4 1.504(11) . n
C4 O5 1.406(9) . n
O5 C6 1.428(9) . n
C6 C7 1.488(12) . n
C7 O8 1.433(9) . n
O8 C9 1.374(10) . n
C9 C10 1.389(11) . n
C9 C14 1.401(10) . n
C10 C11 1.385(12) . n
C11 C12 1.360(11) . n
C12 C13 1.389(10) . n
C13 C14 1.400(10) . n
C14 C15 1.511(9) . n
C15 N16 1.472(8) . n
C15 P28 1.809(6) . n
N16 C17 1.477(8) . n
C17 C18 1.523(9) . n
C18 C19 1.518(9) . n
C19 C20 1.516(9) . n
C20 N21 1.474(8) . n
N21 C22 1.453(8) . n
C22 C23 1.529(9) . n
C22 P34 1.806(6) . n
C23 C24 1.388(10) . n
C24 C25 1.389(10) . n
C25 C26 1.385(12) . n
C26 C27 1.380(12) . n
P28 O29 1.472(5) . n
P28 O30 1.577(5) . n
P28 O32 1.585(5) . n
O30 C31 1.449(8) . n
O32 C33 1.450(9) . n
P34 O35 1.469(5) . n
P34 O38 1.572(5) . n
P34 O36 1.574(5) . n
O36 C37 1.455(9) . n
O38 C39 1.448(8) . n
C67 C41 1.388(10) . n
C67 C66 1.378(12) . n
C66 C65 1.378(12) . n
C65 C64 1.378(10) . n
C64 C63 1.404(9) . n
C63 C41 1.397(9) . n
C63 C62 1.514(9) . n
C62 N61 1.476(8) . n
C62 P74 1.811(6) . n
N61 C60 1.459(8) . n
C60 C59 1.521(8) . n
C59 C58 1.524(9) . n
C58 C57 1.525(9) . n
C57 N56 1.464(8) . n
N56 C55 1.466(8) . n
C55 C54 1.532(9) . n
C55 P68 1.798(6) . n
C54 C49 1.392(9) . n
C54 C53 1.399(9) . n
C53 C52 1.395(9) . n
C52 C51 1.369(11) . n
C51 C50 1.368(11) . n
C50 C49 1.397(10) . n
C49 O48 1.369(9) . n
O48 C47 1.440(8) . n
C47 C46 1.475(11) . n
C46 O45 1.421(9) . n
O45 C44 1.421(9) . n
C44 C43 1.489(11) . n
C43 O42 1.439(8) . n
O42 C41 1.378(9) . n
P68 O69 1.474(5) . n
P68 O70 1.561(5) . n
P68 O72 1.572(5) . n
O70 C71 1.471(8) . n
O72 C73 1.442(10) . n
P74 O75 1.456(5) . n
P74 O76 1.574(4) . n
P74 O78 1.576(5) . n
O76 C77 1.448(8) . n
O78 C79 1.457(8) . n
O81 C82 1.423(10) . n
O81 C85 1.443(10) . n
C82 C83 1.486(11) . n
C83 C84 1.497(12) . n
C84 C85 1.528(12) . n
O91 C92 1.409(13) . n
O91 C95 1.465(17) . n
C92 C93 1.487(12) . n
C93 C94 1.482(14) . n
C94 C95 1.485(15) . n
